data_7215381
loop_
_publ_author_name
'Liu, Ying-Ying'
'Jiang, Ying-Yin'
'Yang, Jin'
'Liu, Yun-Yu'
'Ma, Jian-Fang'

_publ_section_title
;
 Syntheses, structures and photoluminescence of zinc(ii) and silver(I)
 coordination polymers based on
 1,1&#x2032;-(1,4-butanediyl)bis(2-methylbenzimidazole) and different
 carboxylate ligands
;
_journal_issue 20
_journal_name_full CrystEngComm
_journal_page_first 6118
_journal_paper_doi 10.1039/c0ce00990c
_journal_volume 13
_journal_year 2011
_chemical_formula_sum 'C28 H28 Ag2 N4 O5'
_chemical_formula_weight 716.28
_chemical_name_systematic
;
?
;
_space_group_IT_number 14
_symmetry_cell_setting monoclinic
_symmetry_space_group_name_Hall '-P 2yn'
_symmetry_space_group_name_H-M 'P 1 21/n 1'
_atom_sites_solution_hydrogens geom
_atom_sites_solution_primary direct
_atom_sites_solution_secondary difmap
_audit_creation_method SHELXL-97
_cell_angle_alpha 90.00
_cell_angle_beta 98.106(2)
_cell_angle_gamma 90.00
_cell_formula_units_Z 4
_cell_length_a 10.3571(2)
_cell_length_b 16.6387(4)
_cell_length_c 15.4241(4)
_cell_measurement_reflns_used 6162
_cell_measurement_temperature 293(2)
_cell_measurement_theta_max 29.2
_cell_measurement_theta_min 4.2
_cell_volume 2631.46(11)
_computing_cell_refinement CrysAlis
_computing_data_collection 'CrysAlis (Oxford Diffraction, 2006)'
_computing_data_reduction CrysAlis
_computing_structure_refinement 'SHELXL-97 (Sheldrick, 1997)'
_computing_structure_solution 'SHELXS-97 (Sheldrick, 1997)'
_diffrn_ambient_temperature 293(2)
_diffrn_detector_area_resol_mean 10.0
_diffrn_measured_fraction_theta_full 0.994
_diffrn_measured_fraction_theta_max 0.865
_diffrn_measurement_device_type 'Oxford Diffraction Gemini R Ultra'
_diffrn_measurement_method '\w scan'
_diffrn_radiation_monochromator graphite
_diffrn_radiation_source 'fine-focus sealed tube'
_diffrn_radiation_type MoK\a
_diffrn_radiation_wavelength 0.71073
_diffrn_reflns_av_R_equivalents 0.0302
_diffrn_reflns_av_sigmaI/netI 0.0611
_diffrn_reflns_limit_h_max 10
_diffrn_reflns_limit_h_min -14
_diffrn_reflns_limit_k_max 22
_diffrn_reflns_limit_k_min -14
_diffrn_reflns_limit_l_max 16
_diffrn_reflns_limit_l_min -19
_diffrn_reflns_number 12506
_diffrn_reflns_theta_full 26.00
_diffrn_reflns_theta_max 29.20
_diffrn_reflns_theta_min 4.16
_exptl_absorpt_coefficient_mu 1.535
_exptl_absorpt_correction_T_max 0.66
_exptl_absorpt_correction_T_min 0.60
_exptl_absorpt_correction_type multi-scan
_exptl_absorpt_process_details
;
CrysAlis (Oxford Diffraction, 2006)
;
_exptl_crystal_colour colorless
_exptl_crystal_density_diffrn 1.808
_exptl_crystal_density_method 'not measured'
_exptl_crystal_description block
_exptl_crystal_F_000 1432
_exptl_crystal_size_max 0.34
_exptl_crystal_size_mid 0.29
_exptl_crystal_size_min 0.27
_refine_diff_density_max 1.066
_refine_diff_density_min -0.747
_refine_diff_density_rms 0.073
_refine_ls_extinction_method none
_refine_ls_goodness_of_fit_ref 0.823
_refine_ls_hydrogen_treatment mixed
_refine_ls_matrix_type full
_refine_ls_number_parameters 360
_refine_ls_number_reflns 6162
_refine_ls_number_restraints 3
_refine_ls_restrained_S_all 0.823
_refine_ls_R_factor_all 0.0711
_refine_ls_R_factor_gt 0.0331
_refine_ls_shift/su_max 0.001
_refine_ls_shift/su_mean 0.000
_refine_ls_structure_factor_coef Fsqd
_refine_ls_weighting_details 'calc w=1/[\s^2^(Fo^2^)+(0.0312P)^2^+0.0000P] where P=(Fo^2^+2Fc^2^)/3'
_refine_ls_weighting_scheme calc
_refine_ls_wR_factor_gt 0.0620
_refine_ls_wR_factor_ref 0.0676
_reflns_number_gt 3587
_reflns_number_total 6162
_reflns_threshold_expression >2sigma(I)
_cod_data_source_file c0ce00990c.txt
_cod_data_source_block 9
_cod_depositor_comments
;
The following automatic conversions were performed:

'_symmetry_cell_setting' value 'Monoclinic' changed to 'monoclinic'
according to
/usr/data/users/saulius/automatic-downloads/retrospective/RSC/lib/dictionaries/cif_core.dic
dictionary named 'cif_core.dic' version 2.4.2 from 2011-04-26.

Automatic conversion script
Id: cif_fix_values 2281 2013-09-26 08:29:07Z andrius 
;
_cod_original_sg_symbol_Hall '-P 2yn '
_cod_original_sg_symbol_H-M 'P 21/n '
_cod_database_code 7215381

loop_
_symmetry_equiv_pos_as_xyz
'x, y, z'
'-x+1/2, y+1/2, -z+1/2'
'-x, -y, -z'
'x-1/2, -y-1/2, z-1/2'

loop_
_atom_site_label
_atom_site_type_symbol
_atom_site_fract_x
_atom_site_fract_y
_atom_site_fract_z
_atom_site_U_iso_or_equiv
_atom_site_adp_type
_atom_site_occupancy
_atom_site_symmetry_multiplicity
_atom_site_calc_flag
_atom_site_refinement_flags
Ag1 Ag 0.32219(2) 0.083160(16) 0.116788(16) 0.04295(8) Uani 1 1 d .
Ag2 Ag 0.31170(2) -0.089936(17) 0.131362(18) 0.05180(9) Uani 1 1 d .
C1 C 0.0282(3) -0.1981(2) 0.0928(2) 0.0449(8) Uani 1 1 d .
H1A H 0.0776 -0.1647 0.0587 0.067 Uiso 1 1 calc R
H1B H -0.0610 -0.1806 0.0850 0.067 Uiso 1 1 calc R
H1C H 0.0322 -0.2529 0.0738 0.067 Uiso 1 1 calc R
C2 C 0.0830(3) -0.19228(18) 0.18576(19) 0.0326(7) Uani 1 1 d .
C3 C 0.2042(3) -0.15960(17) 0.3062(2) 0.0306(7) Uani 1 1 d .
C4 C 0.2957(3) -0.1266(2) 0.3707(2) 0.0424(8) Uani 1 1 d .
H4 H 0.3630 -0.0943 0.3566 0.051 Uiso 1 1 calc R
C5 C 0.2827(3) -0.1435(3) 0.4563(3) 0.0593(10) Uani 1 1 d .
H5 H 0.3406 -0.1204 0.5009 0.071 Uiso 1 1 calc R
C6 C 0.1856(4) -0.1943(3) 0.4779(2) 0.0637(11) Uani 1 1 d .
H6 H 0.1824 -0.2062 0.5364 0.076 Uiso 1 1 calc R
C7 C 0.0947(3) -0.2269(2) 0.4151(2) 0.0470(9) Uani 1 1 d .
H7 H 0.0295 -0.2607 0.4297 0.056 Uiso 1 1 calc R
C8 C 0.1036(3) -0.20783(18) 0.32945(19) 0.0318(7) Uani 1 1 d .
C9 C -0.0872(3) -0.28017(18) 0.2411(2) 0.0387(8) Uani 1 1 d .
H9A H -0.0812 -0.3167 0.2905 0.046 Uiso 1 1 calc R
H9B H -0.0884 -0.3123 0.1885 0.046 Uiso 1 1 calc R
C10 C -0.2144(3) -0.23359(17) 0.2354(2) 0.0367(7) Uani 1 1 d .
H10A H -0.2256 -0.2011 0.1827 0.044 Uiso 1 1 calc R
H10B H -0.2110 -0.1978 0.2853 0.044 Uiso 1 1 calc R
C11 C -0.3300(3) -0.29054(18) 0.2339(2) 0.0357(7) Uani 1 1 d .
H11A H -0.3278 -0.3298 0.1876 0.043 Uiso 1 1 calc R
H11B H -0.3229 -0.3192 0.2891 0.043 Uiso 1 1 calc R
C12 C -0.4582(3) -0.24616(18) 0.2191(2) 0.0399(8) Uani 1 1 d .
H12A H -0.4576 -0.2044 0.2631 0.048 Uiso 1 1 calc R
H12B H -0.4675 -0.2204 0.1622 0.048 Uiso 1 1 calc R
C13 C -0.6568(3) -0.32780(17) 0.1529(2) 0.0308(7) Uani 1 1 d .
C14 C -0.6622(3) -0.3192(2) 0.0633(2) 0.0444(8) Uani 1 1 d .
H14 H -0.6020 -0.2877 0.0393 0.053 Uiso 1 1 calc R
C15 C -0.7610(4) -0.3594(2) 0.0112(2) 0.0511(9) Uani 1 1 d .
H15 H -0.7667 -0.3557 -0.0494 0.061 Uiso 1 1 calc R
C16 C -0.8517(3) -0.4050(2) 0.0471(2) 0.0496(9) Uani 1 1 d .
H16 H -0.9166 -0.4315 0.0100 0.059 Uiso 1 1 calc R
C17 C -0.8488(3) -0.41246(19) 0.1363(2) 0.0391(7) Uani 1 1 d .
H17 H -0.9112 -0.4425 0.1598 0.047 Uiso 1 1 calc R
C18 C -0.7493(3) -0.37340(17) 0.18989(19) 0.0293(7) Uani 1 1 d .
C19 C -0.6114(3) -0.32779(18) 0.2970(2) 0.0337(7) Uani 1 1 d .
C20 C -0.5429(3) -0.3127(2) 0.3862(2) 0.0479(9) Uani 1 1 d .
H20A H -0.6017 -0.3218 0.4281 0.072 Uiso 1 1 calc R
H20B H -0.5129 -0.2580 0.3905 0.072 Uiso 1 1 calc R
H20C H -0.4697 -0.3483 0.3980 0.072 Uiso 1 1 calc R
C21 C 0.2284(3) 0.0113(2) -0.0604(2) 0.0363(7) Uani 1 1 d .
C22 C 0.1887(3) 0.00577(16) -0.1582(2) 0.0302(6) Uani 1 1 d .
C23 C 0.0555(3) 0.00661(18) -0.1914(2) 0.0399(8) Uani 1 1 d .
H23 H -0.0061 0.0066 -0.1530 0.048 Uiso 1 1 calc R
C24 C 0.0151(3) 0.00749(19) -0.2800(3) 0.0490(9) Uani 1 1 d .
H24 H -0.0737 0.0069 -0.3008 0.059 Uiso 1 1 calc R
C25 C 0.1024(4) 0.0092(2) -0.3378(3) 0.0537(10) Uani 1 1 d .
H25 H 0.0736 0.0107 -0.3977 0.064 Uiso 1 1 calc R
C26 C 0.2357(3) 0.00851(18) -0.3068(2) 0.0422(8) Uani 1 1 d .
H26 H 0.2959 0.0098 -0.3462 0.051 Uiso 1 1 calc R
C27 C 0.2784(3) 0.00596(17) -0.21794(19) 0.0310(7) Uani 1 1 d .
C28 C 0.4228(3) -0.00106(18) -0.1880(2) 0.0318(7) Uani 1 1 d .
N1 N -0.5711(2) -0.29926(14) 0.22322(16) 0.0312(6) Uani 1 1 d .
N2 N -0.7182(2) -0.37138(15) 0.28031(16) 0.0338(6) Uani 1 1 d .
N3 N 0.0287(2) -0.22850(14) 0.25108(16) 0.0308(6) Uani 1 1 d .
N4 N 0.1891(2) -0.15099(14) 0.21609(16) 0.0309(6) Uani 1 1 d .
O1 O 0.1961(2) -0.04455(16) -0.01362(16) 0.0599(7) Uani 1 1 d .
O3 O 0.2886(2) 0.07397(14) -0.03293(14) 0.0453(6) Uani 1 1 d .
O7 O 0.45777(18) -0.04898(14) -0.12632(14) 0.0404(5) Uani 1 1 d .
O8 O 0.4985(2) 0.03858(14) -0.22772(15) 0.0486(6) Uani 1 1 d .
O1W O 0.4576(2) -0.12969(13) 0.03143(16) 0.0443(6) Uani 1 1 d D
H1E H 0.535(2) -0.115(2) 0.051(2) 0.066 Uiso 1 1 d D
H1F H 0.429(3) -0.106(2) -0.0176(16) 0.066 Uiso 1 1 d D

loop_
_atom_site_aniso_label
_atom_site_aniso_U_11
_atom_site_aniso_U_22
_atom_site_aniso_U_33
_atom_site_aniso_U_23
_atom_site_aniso_U_13
_atom_site_aniso_U_12
Ag1 0.04135(14) 0.05130(16) 0.03994(15) -0.00673(13) 0.01881(11) 0.00361(13)
Ag2 0.04567(15) 0.05943(18) 0.05559(19) 0.00733(14) 0.02553(13) -0.01163(14)
C1 0.0442(18) 0.055(2) 0.035(2) 0.0021(16) 0.0042(15) -0.0063(17)
C2 0.0298(15) 0.0408(18) 0.0284(17) 0.0037(14) 0.0084(13) 0.0032(14)
C3 0.0299(15) 0.0316(16) 0.0313(18) 0.0032(13) 0.0079(13) 0.0026(13)
C4 0.0349(17) 0.045(2) 0.046(2) -0.0004(16) -0.0013(15) -0.0017(15)
C5 0.052(2) 0.082(3) 0.040(2) -0.005(2) -0.0067(18) -0.004(2)
C6 0.068(3) 0.101(3) 0.024(2) 0.013(2) 0.0119(19) 0.015(2)
C7 0.0442(19) 0.063(2) 0.037(2) 0.0150(17) 0.0180(16) 0.0061(17)
C8 0.0281(15) 0.0384(18) 0.0306(18) 0.0082(14) 0.0102(13) 0.0029(13)
C9 0.0310(16) 0.0327(17) 0.053(2) 0.0025(15) 0.0096(14) -0.0082(14)
C10 0.0301(15) 0.0294(17) 0.052(2) 0.0025(15) 0.0104(14) -0.0059(14)
C11 0.0293(15) 0.0339(18) 0.045(2) 0.0038(14) 0.0098(14) -0.0061(14)
C12 0.0303(16) 0.0352(18) 0.054(2) 0.0073(16) 0.0060(14) -0.0064(14)
C13 0.0253(15) 0.0329(17) 0.0347(18) 0.0027(13) 0.0065(13) 0.0006(13)
C14 0.0449(19) 0.055(2) 0.036(2) 0.0066(16) 0.0159(16) -0.0039(17)
C15 0.061(2) 0.062(2) 0.031(2) -0.0002(17) 0.0070(17) 0.001(2)
C16 0.0460(19) 0.056(2) 0.044(2) -0.0095(18) -0.0051(16) -0.0023(17)
C17 0.0290(15) 0.0395(18) 0.049(2) -0.0003(16) 0.0049(14) -0.0031(15)
C18 0.0227(14) 0.0338(16) 0.0326(18) 0.0004(13) 0.0083(13) 0.0027(13)
C19 0.0300(16) 0.0410(19) 0.0307(18) 0.0029(14) 0.0064(14) 0.0038(14)
C20 0.0420(18) 0.065(2) 0.036(2) -0.0036(17) 0.0050(16) -0.0036(17)
C21 0.0245(15) 0.049(2) 0.0373(19) 0.0039(16) 0.0094(13) 0.0085(15)
C22 0.0296(14) 0.0223(15) 0.0379(18) 0.0013(13) 0.0021(12) -0.0008(13)
C23 0.0279(15) 0.0318(18) 0.059(2) 0.0010(16) 0.0014(14) -0.0032(14)
C24 0.0378(18) 0.038(2) 0.066(3) 0.0032(18) -0.0114(18) 0.0048(16)
C25 0.064(2) 0.045(2) 0.044(2) 0.0033(17) -0.0214(19) 0.0017(19)
C26 0.052(2) 0.0378(19) 0.037(2) 0.0040(15) 0.0058(15) 0.0000(16)
C27 0.0365(16) 0.0248(15) 0.0312(18) 0.0017(13) 0.0033(13) -0.0006(13)
C28 0.0318(15) 0.0313(16) 0.0336(18) -0.0087(15) 0.0090(13) 0.0027(15)
N1 0.0237(12) 0.0363(14) 0.0342(15) 0.0041(12) 0.0063(11) -0.0035(11)
N2 0.0273(13) 0.0416(15) 0.0343(16) 0.0063(12) 0.0103(11) 0.0004(12)
N3 0.0241(12) 0.0339(14) 0.0358(15) 0.0049(11) 0.0095(11) -0.0036(11)
N4 0.0254(12) 0.0384(15) 0.0299(15) 0.0058(12) 0.0073(11) -0.0037(11)
O1 0.0579(15) 0.0717(18) 0.0503(16) 0.0186(14) 0.0082(12) -0.0128(13)
O3 0.0451(12) 0.0533(15) 0.0390(13) -0.0105(11) 0.0110(10) -0.0032(11)
O7 0.0315(10) 0.0553(14) 0.0352(13) 0.0055(11) 0.0079(9) 0.0083(10)
O8 0.0406(12) 0.0554(15) 0.0523(15) 0.0035(12) 0.0153(11) -0.0124(11)
O1W 0.0442(13) 0.0479(14) 0.0436(15) 0.0063(12) 0.0155(11) 0.0001(12)

loop_
_atom_type_symbol
_atom_type_description
_atom_type_scat_dispersion_real
_atom_type_scat_dispersion_imag
_atom_type_scat_source
C C 0.0033 0.0016 'International Tables Vol C Tables 4.2.6.8 and 6.1.1.4'
H H 0.0000 0.0000 'International Tables Vol C Tables 4.2.6.8 and 6.1.1.4'
N N 0.0061 0.0033 'International Tables Vol C Tables 4.2.6.8 and 6.1.1.4'
O O 0.0106 0.0060 'International Tables Vol C Tables 4.2.6.8 and 6.1.1.4'
Ag Ag -0.8971 1.1015 'International Tables Vol C Tables 4.2.6.8 and 6.1.1.4'

loop_
_geom_angle_atom_site_label_1
_geom_angle_atom_site_label_2
_geom_angle_atom_site_label_3
_geom_angle
_geom_angle_site_symmetry_1
_geom_angle_site_symmetry_3
N2 Ag1 O3 137.56(8) 2_455 .
N2 Ag1 O7 128.20(8) 2_455 3_655
O3 Ag1 O7 93.17(7) . 3_655
N2 Ag1 Ag2 105.17(7) 2_455 .
O3 Ag1 Ag2 90.57(6) . .
O7 Ag1 Ag2 78.43(6) 3_655 .
N4 Ag2 O1W 136.43(8) . .
N4 Ag2 O8 106.43(8) . 3_655
O1W Ag2 O8 87.79(8) . 3_655
N4 Ag2 O1 115.34(8) . .
O1W Ag2 O1 76.95(8) . .
O8 Ag2 O1 132.90(8) 3_655 .
N4 Ag2 Ag1 122.57(6) . .
O1W Ag2 Ag1 100.99(5) . .
O8 Ag2 Ag1 70.34(6) 3_655 .
O1 Ag2 Ag1 69.40(6) . .
C2 C1 H1A 109.5 . .
C2 C1 H1B 109.5 . .
H1A C1 H1B 109.5 . .
C2 C1 H1C 109.5 . .
H1A C1 H1C 109.5 . .
H1B C1 H1C 109.5 . .
N4 C2 N3 112.1(3) . .
N4 C2 C1 124.5(3) . .
N3 C2 C1 123.4(3) . .
N4 C3 C4 130.4(3) . .
N4 C3 C8 109.5(3) . .
C4 C3 C8 120.0(3) . .
C5 C4 C3 117.3(3) . .
C5 C4 H4 121.3 . .
C3 C4 H4 121.3 . .
C4 C5 C6 121.8(3) . .
C4 C5 H5 119.1 . .
C6 C5 H5 119.1 . .
C7 C6 C5 121.5(3) . .
C7 C6 H6 119.2 . .
C5 C6 H6 119.2 . .
C6 C7 C8 117.2(3) . .
C6 C7 H7 121.4 . .
C8 C7 H7 121.4 . .
C7 C8 N3 132.6(3) . .
C7 C8 C3 122.1(3) . .
N3 C8 C3 105.3(2) . .
N3 C9 C10 113.4(2) . .
N3 C9 H9A 108.9 . .
C10 C9 H9A 108.9 . .
N3 C9 H9B 108.9 . .
C10 C9 H9B 108.9 . .
H9A C9 H9B 107.7 . .
C9 C10 C11 110.9(2) . .
C9 C10 H10A 109.5 . .
C11 C10 H10A 109.5 . .
C9 C10 H10B 109.5 . .
C11 C10 H10B 109.5 . .
H10A C10 H10B 108.1 . .
C12 C11 C10 111.8(2) . .
C12 C11 H11A 109.3 . .
C10 C11 H11A 109.3 . .
C12 C11 H11B 109.3 . .
C10 C11 H11B 109.3 . .
H11A C11 H11B 107.9 . .
N1 C12 C11 112.8(2) . .
N1 C12 H12A 109.0 . .
C11 C12 H12A 109.0 . .
N1 C12 H12B 109.0 . .
C11 C12 H12B 109.0 . .
H12A C12 H12B 107.8 . .
C14 C13 N1 132.7(3) . .
C14 C13 C18 121.9(3) . .
N1 C13 C18 105.4(3) . .
C15 C14 C13 117.0(3) . .
C15 C14 H14 121.5 . .
C13 C14 H14 121.5 . .
C14 C15 C16 121.4(3) . .
C14 C15 H15 119.3 . .
C16 C15 H15 119.3 . .
C17 C16 C15 121.9(3) . .
C17 C16 H16 119.0 . .
C15 C16 H16 119.0 . .
C16 C17 C18 117.5(3) . .
C16 C17 H17 121.2 . .
C18 C17 H17 121.2 . .
N2 C18 C17 131.1(3) . .
N2 C18 C13 108.7(2) . .
C17 C18 C13 120.2(3) . .
N2 C19 N1 112.3(3) . .
N2 C19 C20 123.7(3) . .
N1 C19 C20 124.0(3) . .
C19 C20 H20A 109.5 . .
C19 C20 H20B 109.5 . .
H20A C20 H20B 109.5 . .
C19 C20 H20C 109.5 . .
H20A C20 H20C 109.5 . .
H20B C20 H20C 109.5 . .
O1 C21 O3 125.6(3) . .
O1 C21 C22 118.3(3) . .
O3 C21 C22 116.1(3) . .
C27 C22 C23 118.0(3) . .
C27 C22 C21 123.1(2) . .
C23 C22 C21 118.6(3) . .
C24 C23 C22 120.7(3) . .
C24 C23 H23 119.7 . .
C22 C23 H23 119.7 . .
C25 C24 C23 121.1(3) . .
C25 C24 H24 119.4 . .
C23 C24 H24 119.4 . .
C24 C25 C26 119.6(3) . .
C24 C25 H25 120.2 . .
C26 C25 H25 120.2 . .
C27 C26 C25 120.2(3) . .
C27 C26 H26 119.9 . .
C25 C26 H26 119.9 . .
C26 C27 C22 120.4(3) . .
C26 C27 C28 118.2(3) . .
C22 C27 C28 121.4(3) . .
O8 C28 O7 125.0(3) . .
O8 C28 C27 118.3(3) . .
O7 C28 C27 116.7(3) . .
C19 N1 C13 107.4(2) . .
C19 N1 C12 126.0(3) . .
C13 N1 C12 126.6(2) . .
C19 N2 C18 106.2(2) . .
C19 N2 Ag1 122.5(2) . 2_445
C18 N2 Ag1 131.02(18) . 2_445
C2 N3 C8 107.3(2) . .
C2 N3 C9 126.8(3) . .
C8 N3 C9 125.9(2) . .
C2 N4 C3 105.8(2) . .
C2 N4 Ag2 123.40(19) . .
C3 N4 Ag2 130.76(18) . .
C21 O1 Ag2 127.4(2) . .
C21 O3 Ag1 113.1(2) . .
C28 O7 Ag1 112.17(17) . 3_655
C28 O8 Ag2 113.2(2) . 3_655
Ag2 O1W H1E 110(2) . .
Ag2 O1W H1F 106(3) . .
H1E O1W H1F 111(3) . .

loop_
_geom_bond_atom_site_label_1
_geom_bond_atom_site_label_2
_geom_bond_distance
_geom_bond_site_symmetry_2
Ag1 N2 2.176(2) 2_455
Ag1 O3 2.291(2) .
Ag1 O7 2.3333(18) 3_655
Ag1 Ag2 2.8921(4) .
Ag2 N4 2.195(2) .
Ag2 O1W 2.399(2) .
Ag2 O8 2.446(2) 3_655
Ag2 O1 2.500(2) .
C1 C2 1.469(4) .
C1 H1A 0.9600 .
C1 H1B 0.9600 .
C1 H1C 0.9600 .
C2 N4 1.325(4) .
C2 N3 1.362(3) .
C3 N4 1.384(4) .
C3 C4 1.387(4) .
C3 C8 1.402(4) .
C4 C5 1.375(5) .
C4 H4 0.9300 .
C5 C6 1.389(5) .
C5 H5 0.9300 .
C6 C7 1.364(5) .
C6 H6 0.9300 .
C7 C8 1.374(4) .
C7 H7 0.9300 .
C8 N3 1.384(4) .
C9 N3 1.467(4) .
C9 C10 1.520(4) .
C9 H9A 0.9700 .
C9 H9B 0.9700 .
C10 C11 1.525(4) .
C10 H10A 0.9700 .
C10 H10B 0.9700 .
C11 C12 1.508(4) .
C11 H11A 0.9700 .
C11 H11B 0.9700 .
C12 N1 1.474(3) .
C12 H12A 0.9700 .
C12 H12B 0.9700 .
C13 C14 1.383(4) .
C13 N1 1.385(4) .
C13 C18 1.404(4) .
C14 C15 1.382(5) .
C14 H14 0.9300 .
C15 C16 1.384(5) .
C15 H15 0.9300 .
C16 C17 1.378(5) .
C16 H16 0.9300 .
C17 C18 1.388(4) .
C17 H17 0.9300 .
C18 N2 1.387(4) .
C19 N2 1.317(4) .
C19 N1 1.352(4) .
C19 C20 1.479(4) .
C20 H20A 0.9600 .
C20 H20B 0.9600 .
C20 H20C 0.9600 .
C21 O1 1.251(4) .
C21 O3 1.257(4) .
C21 C22 1.509(4) .
C22 C27 1.397(4) .
C22 C23 1.403(4) .
C23 C24 1.372(5) .
C23 H23 0.9300 .
C24 C25 1.356(5) .
C24 H24 0.9300 .
C25 C26 1.396(4) .
C25 H25 0.9300 .
C26 C27 1.380(4) .
C26 H26 0.9300 .
C27 C28 1.506(4) .
C28 O8 1.249(3) .
C28 O7 1.255(4) .
N2 Ag1 2.176(2) 2_445
O7 Ag1 2.3333(18) 3_655
O8 Ag2 2.446(2) 3_655
O1W H1E 0.854(17) .
O1W H1F 0.864(17) .

loop_
_geom_hbond_atom_site_label_D
_geom_hbond_atom_site_label_H
_geom_hbond_atom_site_label_A
_geom_hbond_distance_DH
_geom_hbond_distance_HA
_geom_hbond_distance_DA
_geom_hbond_angle_DHA
_geom_hbond_site_symmetry_A
O1W H1F O7 0.864(17) 1.99(2) 2.779(3) 152(3) .
O1W H1E O3 0.854(17) 2.00(2) 2.784(3) 152(3) 3_655

loop_
_geom_torsion_atom_site_label_1
_geom_torsion_atom_site_label_2
_geom_torsion_atom_site_label_3
_geom_torsion_atom_site_label_4
_geom_torsion
_geom_torsion_site_symmetry_1
_geom_torsion_site_symmetry_4
N2 Ag1 Ag2 N4 9.78(10) 2_455 .
O3 Ag1 Ag2 N4 -130.33(9) . .
O7 Ag1 Ag2 N4 136.55(9) 3_655 .
N2 Ag1 Ag2 O1W -171.19(9) 2_455 .
O3 Ag1 Ag2 O1W 48.69(8) . .
O7 Ag1 Ag2 O1W -44.43(8) 3_655 .
N2 Ag1 Ag2 O8 -87.58(8) 2_455 3_655
O3 Ag1 Ag2 O8 132.31(7) . 3_655
O7 Ag1 Ag2 O8 39.19(7) 3_655 3_655
N2 Ag1 Ag2 O1 117.39(9) 2_455 .
O3 Ag1 Ag2 O1 -22.72(8) . .
O7 Ag1 Ag2 O1 -115.85(8) 3_655 .
N4 C3 C4 C5 177.3(3) . .
C8 C3 C4 C5 0.2(4) . .
C3 C4 C5 C6 2.6(5) . .
C4 C5 C6 C7 -2.9(6) . .
C5 C6 C7 C8 0.3(6) . .
C6 C7 C8 N3 -178.8(3) . .
C6 C7 C8 C3 2.5(5) . .
N4 C3 C8 C7 179.5(3) . .
C4 C3 C8 C7 -2.8(5) . .
N4 C3 C8 N3 0.6(3) . .
C4 C3 C8 N3 178.2(3) . .
N3 C9 C10 C11 -174.6(3) . .
C9 C10 C11 C12 -174.3(3) . .
C10 C11 C12 N1 -176.2(3) . .
N1 C13 C14 C15 177.6(3) . .
C18 C13 C14 C15 -1.7(5) . .
C13 C14 C15 C16 1.1(5) . .
C14 C15 C16 C17 0.3(6) . .
C15 C16 C17 C18 -1.1(5) . .
C16 C17 C18 N2 -177.8(3) . .
C16 C17 C18 C13 0.5(4) . .
C14 C13 C18 N2 179.6(3) . .
N1 C13 C18 N2 0.1(3) . .
C14 C13 C18 C17 1.0(4) . .
N1 C13 C18 C17 -178.5(3) . .
O1 C21 C22 C27 -121.0(3) . .
O3 C21 C22 C27 61.0(4) . .
O1 C21 C22 C23 64.1(4) . .
O3 C21 C22 C23 -113.9(3) . .
C27 C22 C23 C24 0.1(4) . .
C21 C22 C23 C24 175.3(3) . .
C22 C23 C24 C25 -1.3(5) . .
C23 C24 C25 C26 1.2(5) . .
C24 C25 C26 C27 0.2(5) . .
C25 C26 C27 C22 -1.4(4) . .
C25 C26 C27 C28 175.4(3) . .
C23 C22 C27 C26 1.2(4) . .
C21 C22 C27 C26 -173.7(3) . .
C23 C22 C27 C28 -175.4(3) . .
C21 C22 C27 C28 9.6(4) . .
C26 C27 C28 O8 40.4(4) . .
C22 C27 C28 O8 -142.8(3) . .
C26 C27 C28 O7 -137.3(3) . .
C22 C27 C28 O7 39.5(4) . .
N2 C19 N1 C13 -1.3(3) . .
C20 C19 N1 C13 178.1(3) . .
N2 C19 N1 C12 177.6(3) . .
C20 C19 N1 C12 -3.0(5) . .
C14 C13 N1 C19 -178.7(3) . .
C18 C13 N1 C19 0.7(3) . .
C14 C13 N1 C12 2.4(5) . .
C18 C13 N1 C12 -178.2(3) . .
C11 C12 N1 C19 77.9(4) . .
C11 C12 N1 C13 -103.5(3) . .
N1 C19 N2 C18 1.3(3) . .
C20 C19 N2 C18 -178.1(3) . .
N1 C19 N2 Ag1 -173.59(18) . 2_445
C20 C19 N2 Ag1 7.0(4) . 2_445
C17 C18 N2 C19 177.6(3) . .
C13 C18 N2 C19 -0.9(3) . .
C17 C18 N2 Ag1 -8.1(5) . 2_445
C13 C18 N2 Ag1 173.47(19) . 2_445
N4 C2 N3 C8 1.3(3) . .
C1 C2 N3 C8 -178.1(3) . .
N4 C2 N3 C9 -178.5(3) . .
C1 C2 N3 C9 2.1(5) . .
C7 C8 N3 C2 -179.9(3) . .
C3 C8 N3 C2 -1.1(3) . .
C7 C8 N3 C9 -0.1(5) . .
C3 C8 N3 C9 178.7(3) . .
C10 C9 N3 C2 -85.2(4) . .
C10 C9 N3 C8 95.0(3) . .
N3 C2 N4 C3 -0.9(3) . .
C1 C2 N4 C3 178.4(3) . .
N3 C2 N4 Ag2 176.20(18) . .
C1 C2 N4 Ag2 -4.5(4) . .
C4 C3 N4 C2 -177.1(3) . .
C8 C3 N4 C2 0.2(3) . .
C4 C3 N4 Ag2 6.0(5) . .
C8 C3 N4 Ag2 -176.62(19) . .
O1W Ag2 N4 C2 -69.4(3) . .
O8 Ag2 N4 C2 -174.0(2) 3_655 .
O1 Ag2 N4 C2 28.3(2) . .
Ag1 Ag2 N4 C2 109.2(2) . .
O1W Ag2 N4 C3 106.9(2) . .
O8 Ag2 N4 C3 2.3(3) 3_655 .
O1 Ag2 N4 C3 -155.3(2) . .
Ag1 Ag2 N4 C3 -74.5(2) . .
O3 C21 O1 Ag2 -30.5(4) . .
C22 C21 O1 Ag2 151.7(2) . .
N4 Ag2 O1 C21 155.1(3) . .
O1W Ag2 O1 C21 -69.4(3) . .
O8 Ag2 O1 C21 5.0(3) 3_655 .
Ag1 Ag2 O1 C21 37.8(3) . .
O1 C21 O3 Ag1 -4.8(4) . .
C22 C21 O3 Ag1 173.05(18) . .
N2 Ag1 O3 C21 -87.3(2) 2_455 .
O7 Ag1 O3 C21 104.59(19) 3_655 .
Ag2 Ag1 O3 C21 26.15(18) . .
O8 C28 O7 Ag1 -15.4(4) . 3_655
C27 C28 O7 Ag1 162.15(19) . 3_655
O7 C28 O8 Ag2 -39.0(4) . 3_655
C27 C28 O8 Ag2 143.5(2) . 3_655
